data_7007824
loop_
_publ_author_name
'Laromaine, Anna'
'Teixidor, Francesc'
'Kivek\"as, Raikko'
'Sillanp\"a\"a, Reijo'
'Arca, Massimiliano'
'Lippolis, Vito'
'Crespo, Eul\`alia'
'Vi\~nas, Clara'

_publ_section_title
;
 Synthesis, reactivity and structural studies of selenide bridged
 carboranyl compounds.
;
_journal_issue 44
_journal_name_full 'Dalton transactions (Cambridge, England : 2003)'
_journal_page_first 5240
_journal_page_last 5247
_journal_paper_doi 10.1039/b610944f
_journal_year 2006
_chemical_formula_moiety 'C21 H28 Au B10 P Se'
_chemical_formula_sum 'C21 H28 Au B10 P Se'
_chemical_formula_weight 695.43
_chemical_name_systematic
;
?
;
_space_group_IT_number 14
_symmetry_cell_setting monoclinic
_symmetry_space_group_name_Hall '-P 2yn'
_symmetry_space_group_name_H-M 'P 1 21/n 1'
_atom_sites_solution_hydrogens geom
_atom_sites_solution_primary direct
_atom_sites_solution_secondary difmap
_audit_creation_method SHELXL-97
_cell_angle_alpha 90.00
_cell_angle_beta 91.4646(7)
_cell_angle_gamma 90.00
_cell_formula_units_Z 4
_cell_length_a 7.93370(10)
_cell_length_b 18.8060(4)
_cell_length_c 17.7509(4)
_cell_measurement_reflns_used 9741
_cell_measurement_temperature 173(2)
_cell_measurement_theta_max 25.028
_cell_measurement_theta_min 1.018
_cell_volume 2647.59(9)
_computing_cell_refinement 'HKL Scalepack (Otwinowsky & Minor, 1997)'
_computing_data_collection 'Collect (Nonius BV, 1997-2000)'
_computing_data_reduction
;
HKL Denzo and Scalepack (Otwinowsky & Minor, 1997)
;
_computing_molecular_graphics 'SHELXTL/PC (Sheldrick, 1990)'
_computing_publication_material 'SHELXL-97 (Sheldrick, 1997)'
_computing_structure_refinement 'SHELXL-97 (Sheldrick, 1997)'
_computing_structure_solution 'SHELXS-97 (Sheldrick, 1990)'
_diffrn_ambient_temperature 173(2)
_diffrn_detector 'CCD plate'
_diffrn_detector_area_resol_mean 9
_diffrn_measured_fraction_theta_full 0.994
_diffrn_measured_fraction_theta_max 0.994
_diffrn_measurement_device '95mm CCD camera on \k-goniostat'
_diffrn_measurement_device_type KappaCCD
_diffrn_measurement_method 'CCD rotation images, thick slices'
_diffrn_radiation_monochromator 'horizonally mounted graphite crystal'
_diffrn_radiation_probe x-ray
_diffrn_radiation_type Mok\a
_diffrn_radiation_wavelength 0.71073
_diffrn_reflns_av_R_equivalents 0.0358
_diffrn_reflns_av_sigmaI/netI 0.0363
_diffrn_reflns_limit_h_max 7
_diffrn_reflns_limit_h_min -9
_diffrn_reflns_limit_k_max 21
_diffrn_reflns_limit_k_min -22
_diffrn_reflns_limit_l_max 16
_diffrn_reflns_limit_l_min -21
_diffrn_reflns_number 16157
_diffrn_reflns_theta_full 25.04
_diffrn_reflns_theta_max 25.04
_diffrn_reflns_theta_min 2.79
_diffrn_source 'Enraf Nonius FR590'
_diffrn_standards_decay_% <1
_exptl_absorpt_coefficient_mu 7.002
_exptl_absorpt_correction_type none
_exptl_crystal_colour 'pale yellow'
_exptl_crystal_density_diffrn 1.745
_exptl_crystal_density_method 'not measured'
_exptl_crystal_description needle
_exptl_crystal_F_000 1328
_exptl_crystal_size_max 0.28
_exptl_crystal_size_mid 0.12
_exptl_crystal_size_min 0.08
_refine_diff_density_max 3.016
_refine_diff_density_min -0.786
_refine_diff_density_rms 0.116
_refine_ls_extinction_method none
_refine_ls_goodness_of_fit_ref 1.026
_refine_ls_hydrogen_treatment constr
_refine_ls_matrix_type full
_refine_ls_number_parameters 308
_refine_ls_number_reflns 4651
_refine_ls_number_restraints 0
_refine_ls_restrained_S_all 1.026
_refine_ls_R_factor_all 0.0401
_refine_ls_R_factor_gt 0.0305
_refine_ls_shift/su_max 0.001
_refine_ls_shift/su_mean 0.000
_refine_ls_structure_factor_coef Fsqd
_refine_ls_weighting_details
;
w=1/[\s^2^(Fo^2^)+(0.0158P)^2^+13.4071P] where P=(Fo^2^+2Fc^2^)/3
;
_refine_ls_weighting_scheme calc
_refine_ls_wR_factor_gt 0.0638
_refine_ls_wR_factor_ref 0.0672
_reflns_number_gt 3993
_reflns_number_total 4651
_reflns_threshold_expression >2sigma(I)
_cod_data_source_file b610944f.txt
_cod_data_source_block compound_4
_cod_original_sg_symbol_H-M 'P 21/n'
_cod_database_code 7007824

loop_
_symmetry_equiv_pos_as_xyz
'x, y, z'
'-x+1/2, y+1/2, -z+1/2'
'-x, -y, -z'
'x-1/2, -y-1/2, z-1/2'

loop_
_atom_site_label
_atom_site_type_symbol
_atom_site_fract_x
_atom_site_fract_y
_atom_site_fract_z
_atom_site_U_iso_or_equiv
_atom_site_adp_type
_atom_site_occupancy
_atom_site_calc_flag
_atom_site_refinement_flags
_atom_site_disorder_assembly
_atom_site_disorder_group
Au Au 0.08405(2) 0.076198(11) 0.573107(11) 0.02471(8) Uani 1 d . . .
Se Se -0.08539(7) -0.02304(3) 0.61456(3) 0.03023(14) Uani 1 d . . .
P P 0.23905(16) 0.17382(7) 0.54457(7) 0.0211(3) Uani 1 d . . .
C1 C -0.0805(6) -0.0001(3) 0.7220(3) 0.0233(11) Uani 1 d . . .
C2 C -0.2579(6) 0.0325(3) 0.7617(3) 0.0250(12) Uani 1 d . . .
B3 B -0.1982(8) -0.0538(3) 0.7784(4) 0.0271(14) Uani 1 d . . .
H3 H -0.2710 -0.1009 0.7568 0.033 Uiso 1 calc R . .
B4 B 0.0248(7) -0.0534(3) 0.7842(4) 0.0286(14) Uani 1 d . . .
H4 H 0.1008 -0.1008 0.7676 0.034 Uiso 1 calc R . .
B5 B 0.0928(8) 0.0346(3) 0.7663(4) 0.0286(14) Uani 1 d . . .
H5 H 0.2143 0.0455 0.7377 0.034 Uiso 1 calc R . .
B6 B -0.0894(7) 0.0876(3) 0.7497(4) 0.0251(13) Uani 1 d . . .
H6 H -0.0908 0.1333 0.7092 0.030 Uiso 1 calc R . .
B7 B -0.2751(8) 0.0014(4) 0.8514(4) 0.0345(16) Uani 1 d . . .
H7 H -0.3977 -0.0096 0.8791 0.041 Uiso 1 calc R . .
B8 B -0.0934(8) -0.0525(4) 0.8675(4) 0.0334(15) Uani 1 d . . .
H8 H -0.0948 -0.0994 0.9063 0.040 Uiso 1 calc R . .
B9 B 0.0871(8) 0.0033(4) 0.8605(4) 0.0326(15) Uani 1 d . . .
H9 H 0.2049 -0.0061 0.8952 0.039 Uiso 1 calc R . .
B10 B 0.0172(8) 0.0910(3) 0.8381(4) 0.0306(15) Uani 1 d . . .
H10 H 0.0887 0.1393 0.8573 0.037 Uiso 1 calc R . .
B11 B -0.2071(8) 0.0890(3) 0.8332(4) 0.0294(14) Uani 1 d . . .
H11 H -0.2847 0.1362 0.8490 0.035 Uiso 1 calc R . .
B12 B -0.0991(9) 0.0362(4) 0.9014(4) 0.0362(16) Uani 1 d . . .
H12 H -0.1042 0.0481 0.9631 0.043 Uiso 1 calc R . .
C13 C -0.4111(7) 0.0444(3) 0.7113(3) 0.0364(14) Uani 1 d . . .
H13A H -0.4814 0.0016 0.7107 0.055 Uiso 1 calc R . .
H13B H -0.3755 0.0549 0.6600 0.055 Uiso 1 calc R . .
H13C H -0.4761 0.0846 0.7304 0.055 Uiso 1 calc R . .
C14 C 0.1053(6) 0.2490(3) 0.5201(3) 0.0219(11) Uani 1 d . . .
C15 C 0.1560(7) 0.3190(3) 0.5337(3) 0.0304(13) Uani 1 d . . .
H15 H 0.2640 0.3283 0.5558 0.037 Uiso 1 calc R . .
C16 C 0.0505(7) 0.3745(3) 0.5151(3) 0.0349(14) Uani 1 d . . .
H16 H 0.0856 0.4221 0.5244 0.042 Uiso 1 calc R . .
C17 C -0.1080(7) 0.3611(3) 0.4826(3) 0.0328(13) Uani 1 d . . .
H17 H -0.1819 0.3993 0.4704 0.039 Uiso 1 calc R . .
C18 C -0.1564(7) 0.2929(3) 0.4685(3) 0.0338(14) Uani 1 d . . .
H18 H -0.2638 0.2840 0.4455 0.041 Uiso 1 calc R . .
C19 C -0.0517(6) 0.2362(3) 0.4871(3) 0.0297(13) Uani 1 d . . .
H19 H -0.0875 0.1888 0.4772 0.036 Uiso 1 calc R . .
C20 C 0.3703(6) 0.2042(3) 0.6238(3) 0.0248(12) Uani 1 d . . .
C21 C 0.3014(7) 0.2045(3) 0.6951(3) 0.0307(13) Uani 1 d . . .
H21 H 0.1896 0.1880 0.7017 0.037 Uiso 1 calc R . .
C22 C 0.3958(8) 0.2287(3) 0.7561(3) 0.0369(14) Uani 1 d . . .
H22 H 0.3491 0.2282 0.8048 0.044 Uiso 1 calc R . .
C23 C 0.5573(8) 0.2536(3) 0.7470(4) 0.0399(15) Uani 1 d . . .
H23 H 0.6207 0.2713 0.7890 0.048 Uiso 1 calc R . .
C24 C 0.6264(7) 0.2528(3) 0.6767(4) 0.0381(15) Uani 1 d . . .
H24 H 0.7387 0.2690 0.6706 0.046 Uiso 1 calc R . .
C25 C 0.5340(7) 0.2287(3) 0.6149(3) 0.0325(13) Uani 1 d . . .
H25 H 0.5821 0.2287 0.5664 0.039 Uiso 1 calc R . .
C26 C 0.3830(6) 0.1617(3) 0.4684(3) 0.0234(11) Uani 1 d . . .
C27 C 0.4953(7) 0.1045(3) 0.4736(4) 0.0343(13) Uani 1 d . . .
H27 H 0.4922 0.0729 0.5154 0.041 Uiso 1 calc R . .
C28 C 0.6102(7) 0.0942(4) 0.4179(4) 0.0464(18) Uani 1 d . . .
H28 H 0.6888 0.0562 0.4221 0.056 Uiso 1 calc R . .
C29 C 0.6125(8) 0.1381(4) 0.3565(4) 0.0467(18) Uani 1 d . . .
H29 H 0.6908 0.1297 0.3179 0.056 Uiso 1 calc R . .
C30 C 0.5014(8) 0.1947(3) 0.3503(3) 0.0402(15) Uani 1 d . . .
H30 H 0.5036 0.2253 0.3078 0.048 Uiso 1 calc R . .
C31 C 0.3871(6) 0.2065(3) 0.4066(3) 0.0287(13) Uani 1 d . . .
H31 H 0.3111 0.2454 0.4028 0.034 Uiso 1 calc R . .

loop_
_atom_site_aniso_label
_atom_site_aniso_U_11
_atom_site_aniso_U_22
_atom_site_aniso_U_33
_atom_site_aniso_U_23
_atom_site_aniso_U_13
_atom_site_aniso_U_12
Au 0.02568(12) 0.02452(12) 0.02393(12) 0.00040(9) 0.00075(8) -0.00378(9)
Se 0.0357(3) 0.0282(3) 0.0269(3) -0.0041(2) 0.0028(2) -0.0098(2)
P 0.0204(6) 0.0225(7) 0.0202(7) 0.0023(6) -0.0001(5) -0.0001(5)
C1 0.022(3) 0.024(3) 0.024(3) 0.000(2) 0.005(2) -0.001(2)
C2 0.019(3) 0.028(3) 0.028(3) -0.001(2) 0.005(2) 0.003(2)
B3 0.027(3) 0.024(3) 0.031(4) 0.004(3) 0.003(3) 0.000(2)
B4 0.021(3) 0.030(4) 0.034(4) 0.000(3) -0.003(3) 0.003(3)
B5 0.023(3) 0.029(4) 0.033(4) -0.001(3) -0.004(3) -0.002(3)
B6 0.029(3) 0.017(3) 0.029(3) 0.001(3) -0.003(2) -0.003(2)
B7 0.036(4) 0.037(4) 0.031(4) 0.007(3) 0.007(3) 0.002(3)
B8 0.038(4) 0.031(4) 0.032(4) 0.010(3) 0.004(3) 0.007(3)
B9 0.033(4) 0.033(4) 0.032(4) -0.003(3) -0.008(3) 0.006(3)
B10 0.030(3) 0.029(4) 0.032(4) -0.002(3) -0.010(3) 0.000(3)
B11 0.033(3) 0.028(4) 0.028(3) 0.001(3) 0.001(3) 0.007(3)
B12 0.049(4) 0.034(4) 0.025(4) 0.001(3) -0.002(3) 0.009(3)
C13 0.023(3) 0.041(4) 0.045(4) -0.003(3) -0.006(2) 0.004(2)
C14 0.022(3) 0.026(3) 0.018(3) -0.001(2) 0.002(2) 0.005(2)
C15 0.025(3) 0.034(3) 0.032(3) -0.004(3) -0.004(2) 0.000(2)
C16 0.036(3) 0.026(3) 0.042(4) -0.005(3) -0.004(3) 0.005(2)
C17 0.037(3) 0.035(3) 0.027(3) 0.005(3) 0.002(2) 0.013(3)
C18 0.021(3) 0.047(4) 0.032(3) 0.006(3) -0.003(2) 0.005(3)
C19 0.025(3) 0.030(3) 0.034(3) 0.002(3) -0.005(2) -0.004(2)
C20 0.025(3) 0.023(3) 0.026(3) 0.003(2) -0.006(2) 0.002(2)
C21 0.034(3) 0.030(3) 0.028(3) 0.002(3) -0.001(2) 0.003(2)
C22 0.051(4) 0.036(3) 0.023(3) -0.003(3) -0.007(3) 0.006(3)
C23 0.054(4) 0.027(3) 0.037(4) 0.000(3) -0.026(3) -0.001(3)
C24 0.028(3) 0.034(3) 0.052(4) 0.001(3) -0.017(3) -0.005(3)
C25 0.032(3) 0.031(3) 0.034(3) 0.005(3) -0.004(2) -0.003(2)
C26 0.020(3) 0.023(3) 0.027(3) -0.003(2) 0.000(2) -0.003(2)
C27 0.028(3) 0.031(3) 0.044(4) -0.001(3) 0.000(3) 0.002(2)
C28 0.029(3) 0.037(4) 0.074(5) -0.023(4) 0.010(3) 0.001(3)
C29 0.035(3) 0.052(4) 0.054(4) -0.030(4) 0.025(3) -0.014(3)
C30 0.044(4) 0.046(4) 0.032(3) -0.007(3) 0.011(3) -0.018(3)
C31 0.027(3) 0.033(3) 0.026(3) -0.006(2) 0.003(2) -0.006(2)

loop_
_atom_type_symbol
_atom_type_description
_atom_type_scat_dispersion_real
_atom_type_scat_dispersion_imag
_atom_type_scat_source
C C 0.0033 0.0016 'International Tables Vol C Tables 4.2.6.8 and 6.1.1.4'
H H 0.0000 0.0000 'International Tables Vol C Tables 4.2.6.8 and 6.1.1.4'
B B 0.0013 0.0007 'International Tables Vol C Tables 4.2.6.8 and 6.1.1.4'
P P 0.1023 0.0942 'International Tables Vol C Tables 4.2.6.8 and 6.1.1.4'
Se Se -0.0929 2.2259 'International Tables Vol C Tables 4.2.6.8 and 6.1.1.4'
Au Au -2.0133 8.8022 'International Tables Vol C Tables 4.2.6.8 and 6.1.1.4'

loop_
_geom_angle_atom_site_label_1
_geom_angle_atom_site_label_2
_geom_angle_atom_site_label_3
_geom_angle
_geom_angle_site_symmetry_1
_geom_angle_site_symmetry_3
_geom_angle_publ_flag
P Au Se 174.82(4) . . ?
C1 Se Au 97.40(15) . . ?
C26 P C14 107.3(2) . . ?
C26 P C20 104.9(2) . . ?
C14 P C20 105.0(2) . . ?
C26 P Au 114.89(17) . . ?
C14 P Au 111.47(17) . . ?
C20 P Au 112.52(18) . . ?
B4 C1 B5 62.9(3) . . ?
B4 C1 C2 110.0(4) . . ?
B5 C1 C2 109.8(4) . . ?
B4 C1 B3 62.5(3) . . ?
B5 C1 B3 113.7(4) . . ?
C2 C1 B3 60.2(3) . . ?
B4 C1 B6 113.8(4) . . ?
B5 C1 B6 62.6(3) . . ?
C2 C1 B6 59.8(3) . . ?
B3 C1 B6 111.8(4) . . ?
B4 C1 Se 120.1(4) . . ?
B5 C1 Se 122.2(3) . . ?
C2 C1 Se 119.1(3) . . ?
B3 C1 Se 116.2(3) . . ?
B6 C1 Se 119.3(3) . . ?
C13 C2 B11 121.5(4) . . ?
C13 C2 C1 118.1(4) . . ?
B11 C2 C1 110.6(4) . . ?
C13 C2 B7 121.5(5) . . ?
B11 C2 B7 62.6(4) . . ?
C1 C2 B7 110.5(4) . . ?
C13 C2 B6 117.2(5) . . ?
B11 C2 B6 62.7(3) . . ?
C1 C2 B6 60.6(3) . . ?
B7 C2 B6 114.0(4) . . ?
C13 C2 B3 117.3(5) . . ?
B11 C2 B3 113.9(4) . . ?
C1 C2 B3 60.3(3) . . ?
B7 C2 B3 62.8(4) . . ?
B6 C2 B3 112.5(4) . . ?
C2 B3 C1 59.6(3) . . ?
C2 B3 B8 105.3(4) . . ?
C1 B3 B8 105.3(4) . . ?
C2 B3 B4 106.1(4) . . ?
C1 B3 B4 58.2(3) . . ?
B8 B3 B4 60.1(4) . . ?
C2 B3 B7 58.4(3) . . ?
C1 B3 B7 106.4(4) . . ?
B8 B3 B7 60.2(4) . . ?
B4 B3 B7 108.4(5) . . ?
C2 B3 H3 123.5 . . ?
C1 B3 H3 123.4 . . ?
B8 B3 H3 122.9 . . ?
B4 B3 H3 122.0 . . ?
B7 B3 H3 121.8 . . ?
C1 B4 B3 59.3(3) . . ?
C1 B4 B8 106.0(4) . . ?
B3 B4 B8 59.9(4) . . ?
C1 B4 B5 58.6(3) . . ?
B3 B4 B5 107.6(4) . . ?
B8 B4 B5 108.2(5) . . ?
C1 B4 B9 105.3(4) . . ?
B3 B4 B9 107.7(5) . . ?
B8 B4 B9 60.2(4) . . ?
B5 B4 B9 59.9(4) . . ?
C1 B4 H4 124.0 . . ?
B3 B4 H4 121.7 . . ?
B8 B4 H4 121.8 . . ?
B5 B4 H4 121.8 . . ?
B9 B4 H4 122.4 . . ?
C1 B5 B4 58.5(3) . . ?
C1 B5 B9 105.6(4) . . ?
B4 B5 B9 60.4(4) . . ?
C1 B5 B10 106.1(4) . . ?
B4 B5 B10 108.6(5) . . ?
B9 B5 B10 60.2(4) . . ?
C1 B5 B6 59.4(3) . . ?
B4 B5 B6 107.7(4) . . ?
B9 B5 B6 107.6(5) . . ?
B10 B5 B6 59.6(3) . . ?
C1 B5 H5 123.8 . . ?
B4 B5 H5 121.5 . . ?
B9 B5 H5 122.1 . . ?
B10 B5 H5 121.8 . . ?
B6 B5 H5 121.9 . . ?
C2 B6 C1 59.5(3) . . ?
C2 B6 B10 105.7(4) . . ?
C1 B6 B10 105.4(4) . . ?
C2 B6 B11 58.3(3) . . ?
C1 B6 B11 106.2(4) . . ?
B10 B6 B11 60.4(4) . . ?
C2 B6 B5 106.0(4) . . ?
C1 B6 B5 58.0(3) . . ?
B10 B6 B5 60.2(4) . . ?
B11 B6 B5 108.3(4) . . ?
C2 B6 H6 123.4 . . ?
C1 B6 H6 123.5 . . ?
B10 B6 H6 122.6 . . ?
B11 B6 H6 121.9 . . ?
B5 B6 H6 122.2 . . ?
C2 B7 B12 105.2(5) . . ?
C2 B7 B11 58.5(3) . . ?
B12 B7 B11 60.2(4) . . ?
C2 B7 B8 105.2(4) . . ?
B12 B7 B8 60.1(4) . . ?
B11 B7 B8 108.1(5) . . ?
C2 B7 B3 58.9(3) . . ?
B12 B7 B3 107.5(5) . . ?
B11 B7 B3 107.4(4) . . ?
B8 B7 B3 59.6(4) . . ?
C2 B7 H7 124.4 . . ?
B12 B7 H7 122.2 . . ?
B11 B7 H7 121.7 . . ?
B8 B7 H7 122.2 . . ?
B3 B7 H7 122.0 . . ?
B3 B8 B4 60.0(3) . . ?
B3 B8 B12 107.5(5) . . ?
B4 B8 B12 108.1(5) . . ?
B3 B8 B7 60.2(4) . . ?
B4 B8 B7 108.4(5) . . ?
B12 B8 B7 59.4(4) . . ?
B3 B8 B9 107.8(5) . . ?
B4 B8 B9 60.3(4) . . ?
B12 B8 B9 59.8(4) . . ?
B7 B8 B9 107.6(5) . . ?
B3 B8 H8 121.8 . . ?
B4 B8 H8 121.4 . . ?
B12 B8 H8 122.1 . . ?
B7 B8 H8 121.8 . . ?
B9 B8 H8 121.9 . . ?
B12 B9 B5 108.2(4) . . ?
B12 B9 B10 60.8(4) . . ?
B5 B9 B10 59.9(4) . . ?
B12 B9 B8 59.9(4) . . ?
B5 B9 B8 107.5(4) . . ?
B10 B9 B8 108.4(4) . . ?
B12 B9 B4 107.5(5) . . ?
B5 B9 B4 59.7(4) . . ?
B10 B9 B4 107.8(4) . . ?
B8 B9 B4 59.5(4) . . ?
B12 B9 H9 121.5 . . ?
B5 B9 H9 121.9 . . ?
B10 B9 H9 121.3 . . ?
B8 B9 H9 121.9 . . ?
B4 B9 H9 122.2 . . ?
B6 B10 B5 60.2(3) . . ?
B6 B10 B11 60.0(3) . . ?
B5 B10 B11 107.9(4) . . ?
B6 B10 B9 107.7(4) . . ?
B5 B10 B9 59.9(4) . . ?
B11 B10 B9 107.3(5) . . ?
B6 B10 B12 107.0(4) . . ?
B5 B10 B12 107.1(5) . . ?
B11 B10 B12 59.3(4) . . ?
B9 B10 B12 59.4(4) . . ?
B6 B10 H10 121.8 . . ?
B5 B10 H10 121.8 . . ?
B11 B10 H10 122.0 . . ?
B9 B10 H10 122.1 . . ?
B12 B10 H10 122.6 . . ?
C2 B11 B7 58.9(4) . . ?
C2 B11 B12 105.2(4) . . ?
B7 B11 B12 59.7(4) . . ?
C2 B11 B6 59.0(3) . . ?
B7 B11 B6 108.0(4) . . ?
B12 B11 B6 107.9(4) . . ?
C2 B11 B10 105.6(4) . . ?
B7 B11 B10 108.7(4) . . ?
B12 B11 B10 60.8(4) . . ?
B6 B11 B10 59.6(3) . . ?
C2 B11 H11 124.2 . . ?
B7 B11 H11 121.4 . . ?
B12 B11 H11 122.2 . . ?
B6 B11 H11 121.8 . . ?
B10 B11 H11 121.8 . . ?
B7 B12 B11 60.0(4) . . ?
B7 B12 B9 108.8(5) . . ?
B11 B12 B9 108.0(5) . . ?
B7 B12 B8 60.4(4) . . ?
B11 B12 B8 108.2(5) . . ?
B9 B12 B8 60.3(4) . . ?
B7 B12 B10 108.1(5) . . ?
B11 B12 B10 59.8(4) . . ?
B9 B12 B10 59.8(4) . . ?
B8 B12 B10 108.0(5) . . ?
B7 B12 H12 121.3 . . ?
B11 B12 H12 121.8 . . ?
B9 B12 H12 121.4 . . ?
B8 B12 H12 121.5 . . ?
B10 B12 H12 121.9 . . ?
C2 C13 H13A 109.5 . . ?
C2 C13 H13B 109.5 . . ?
H13A C13 H13B 109.5 . . ?
C2 C13 H13C 109.5 . . ?
H13A C13 H13C 109.5 . . ?
H13B C13 H13C 109.5 . . ?
C19 C14 C15 119.3(5) . . ?
C19 C14 P 118.7(4) . . ?
C15 C14 P 122.0(4) . . ?
C16 C15 C14 120.3(5) . . ?
C16 C15 H15 119.8 . . ?
C14 C15 H15 119.8 . . ?
C15 C16 C17 119.9(5) . . ?
C15 C16 H16 120.0 . . ?
C17 C16 H16 120.0 . . ?
C18 C17 C16 119.7(5) . . ?
C18 C17 H17 120.2 . . ?
C16 C17 H17 120.2 . . ?
C17 C18 C19 121.1(5) . . ?
C17 C18 H18 119.5 . . ?
C19 C18 H18 119.5 . . ?
C14 C19 C18 119.6(5) . . ?
C14 C19 H19 120.2 . . ?
C18 C19 H19 120.2 . . ?
C21 C20 C25 119.5(5) . . ?
C21 C20 P 118.3(4) . . ?
C25 C20 P 122.2(4) . . ?
C22 C21 C20 119.8(5) . . ?
C22 C21 H21 120.1 . . ?
C20 C21 H21 120.1 . . ?
C23 C22 C21 120.5(6) . . ?
C23 C22 H22 119.7 . . ?
C21 C22 H22 119.7 . . ?
C24 C23 C22 119.8(5) . . ?
C24 C23 H23 120.1 . . ?
C22 C23 H23 120.1 . . ?
C23 C24 C25 120.6(6) . . ?
C23 C24 H24 119.7 . . ?
C25 C24 H24 119.7 . . ?
C24 C25 C20 119.7(6) . . ?
C24 C25 H25 120.1 . . ?
C20 C25 H25 120.1 . . ?
C31 C26 C27 119.5(5) . . ?
C31 C26 P 123.0(4) . . ?
C27 C26 P 117.5(4) . . ?
C28 C27 C26 119.6(6) . . ?
C28 C27 H27 120.2 . . ?
C26 C27 H27 120.2 . . ?
C29 C28 C27 120.7(6) . . ?
C29 C28 H28 119.7 . . ?
C27 C28 H28 119.7 . . ?
C28 C29 C30 120.4(6) . . ?
C28 C29 H29 119.8 . . ?
C30 C29 H29 119.8 . . ?
C31 C30 C29 119.5(6) . . ?
C31 C30 H30 120.2 . . ?
C29 C30 H30 120.2 . . ?
C26 C31 C30 120.3(6) . . ?
C26 C31 H31 119.9 . . ?
C30 C31 H31 119.9 . . ?

loop_
_geom_bond_atom_site_label_1
_geom_bond_atom_site_label_2
_geom_bond_distance
_geom_bond_site_symmetry_2
_geom_bond_publ_flag
Au P 2.2740(13) . ?
Au Se 2.4254(6) . ?
Se C1 1.955(5) . ?
P C26 1.806(5) . ?
P C14 1.814(5) . ?
P C20 1.821(5) . ?
C1 B4 1.696(8) . ?
C1 B5 1.697(8) . ?
C1 C2 1.703(7) . ?
C1 B3 1.715(8) . ?
C1 B6 1.722(8) . ?
C2 C13 1.508(7) . ?
C2 B11 1.696(8) . ?
C2 B7 1.705(8) . ?
C2 B6 1.709(8) . ?
C2 B3 1.714(8) . ?
B3 B8 1.768(9) . ?
B3 B4 1.769(8) . ?
B3 B7 1.780(9) . ?
B3 H3 1.1200 . ?
B4 B8 1.771(9) . ?
B4 B5 1.771(9) . ?
B4 B9 1.784(9) . ?
B4 H4 1.1200 . ?
B5 B9 1.774(9) . ?
B5 B10 1.775(9) . ?
B5 B6 1.775(8) . ?
B5 H5 1.1200 . ?
B6 B10 1.765(8) . ?
B6 B11 1.771(9) . ?
B6 H6 1.1200 . ?
B7 B12 1.762(10) . ?
B7 B11 1.767(9) . ?
B7 B8 1.779(9) . ?
B7 H7 1.1200 . ?
B8 B12 1.774(10) . ?
B8 B9 1.783(10) . ?
B8 H8 1.1200 . ?
B9 B12 1.773(9) . ?
B9 B10 1.781(9) . ?
B9 H9 1.1200 . ?
B10 B11 1.780(9) . ?
B10 B12 1.797(10) . ?
B10 H10 1.1200 . ?
B11 B12 1.771(9) . ?
B11 H11 1.1200 . ?
B12 H12 1.1200 . ?
C13 H13A 0.9800 . ?
C13 H13B 0.9800 . ?
C13 H13C 0.9800 . ?
C14 C19 1.384(7) . ?
C14 C15 1.396(8) . ?
C15 C16 1.373(8) . ?
C15 H15 0.9500 . ?
C16 C17 1.393(8) . ?
C16 H16 0.9500 . ?
C17 C18 1.360(8) . ?
C17 H17 0.9500 . ?
C18 C19 1.386(8) . ?
C18 H18 0.9500 . ?
C19 H19 0.9500 . ?
C20 C21 1.390(8) . ?
C20 C25 1.391(7) . ?
C21 C22 1.378(8) . ?
C21 H21 0.9500 . ?
C22 C23 1.378(9) . ?
C22 H22 0.9500 . ?
C23 C24 1.375(9) . ?
C23 H23 0.9500 . ?
C24 C25 1.381(8) . ?
C24 H24 0.9500 . ?
C25 H25 0.9500 . ?
C26 C31 1.384(8) . ?
C26 C27 1.399(7) . ?
C27 C28 1.376(9) . ?
C27 H27 0.9500 . ?
C28 C29 1.367(10) . ?
C28 H28 0.9500 . ?
C29 C30 1.385(9) . ?
C29 H29 0.9500 . ?
C30 C31 1.384(8) . ?
C30 H30 0.9500 . ?
C31 H31 0.9500 . ?

loop_
_geom_torsion_atom_site_label_1
_geom_torsion_atom_site_label_2
_geom_torsion_atom_site_label_3
_geom_torsion_atom_site_label_4
_geom_torsion
_geom_torsion_site_symmetry_1
_geom_torsion_site_symmetry_2
_geom_torsion_site_symmetry_3
_geom_torsion_site_symmetry_4
_geom_torsion_publ_flag
Se C1 C2 C13 -1.9(6) . . . . ?
C2 C1 Se Au 107.2(3) . . . . ?
